data_1541569
loop_
_publ_author_name
'Golyshev, V.M.'
'Simonov, V.I.'
'Belov, N.V.'

_publ_section_title
;
 Crystal Structure of Eudialite
;
_journal_name_full Kristallografiya
_journal_page_first 93
_journal_page_last 98
_journal_volume 16
_journal_year 1971
_chemical_formula_sum 'Ca6 Cl2 Fe3 H6 Na12 O72 Si24 Zr3'
_chemical_name_systematic 'H6 Na12 Ca6 Fe3 Zr3 Si24 O72 Cl2'
_space_group_IT_number 160
_symmetry_space_group_name_Hall 'R 3 -2"'
_symmetry_space_group_name_H-M 'R 3 m :H'
_cell_angle_alpha 90
_cell_angle_beta 90
_cell_angle_gamma 120
_cell_formula_units_Z 3
_cell_length_a 14.252
_cell_length_b 14.252
_cell_length_c 30.01799
_cell_volume 5280.364
_citation_journal_id_ASTM KRISAJ
_cod_data_source_file Golyshev_KRISAJ_1971_206.cif
_cod_data_source_block H6Ca6Cl2Fe3Na12O72Si24Zr3
_cod_original_formula_sum 'H6 Ca6 Cl2 Fe3 Na12 O72 Si24 Zr3'
_cod_database_code 1541569

loop_
_symmetry_equiv_pos_as_xyz
x,y,z
-y,x-y,z
-x+y,-x,z
-y,-x,z
x,x-y,z
-x+y,y,z
x+2/3,y+1/3,z+1/3
-y+2/3,x-y+1/3,z+1/3
-x+y+2/3,-x+1/3,z+1/3
-y+2/3,-x+1/3,z+1/3
x+2/3,x-y+1/3,z+1/3
-x+y+2/3,y+1/3,z+1/3
x+1/3,y+2/3,z+2/3
-y+1/3,x-y+2/3,z+2/3
-x+y+1/3,-x+2/3,z+2/3
-y+1/3,-x+2/3,z+2/3
x+1/3,x-y+2/3,z+2/3
-x+y+1/3,y+2/3,z+2/3

loop_
_atom_site_label
_atom_site_type_symbol
_atom_site_fract_x
_atom_site_fract_y
_atom_site_fract_z
_atom_site_occupancy
_atom_site_U_iso_or_equiv
O8 O-2 -0.282 -0.362 0.6217 1 0.0
O2 O-2 0.268 -0.268 0.5834 1 0.0
Na1 Na+1 0.249 -0.249 0.4984 1 0.0
O10 O-2 -0.289 -0.237 0.5601 1 0.0
O9 O-2 0.288 0.236 0.4393 1 0.0
Si2 Si+4 0.071 -0.071 0.915 1 0.0
O1 O-2 -0.273 0.273 0.4005 1 0.0
O17 O-2 -0.059 0.059 0.3971 1 0.0
Na3 Na+1 0.115 -0.115 0.7216 1 0.0
Si3 Si+4 -0.127 0.127 0.4107 1 0.0
O3 O-2 -0.095 0.095 0.1283 1 0.0
Fe1 Fe+2 0.162 -0.162 0.3339 1 0.0
O13 O-2 0.439 0.375 0.5443 1 0.0
Cl1 Cl-1 0 0 0.2339 1 0.0
O6 O-2 0.21 -0.21 0.713 1 0.0
O15 O-2 0.154 -0.154 0.6364 1 0.0
O14 O-2 -0.453 -0.381 0.457 1 0.0
O5 O-2 -0.223 0.223 0.2886 1 0.0
O7 O-2 0.296 0.369 0.3721 1 0.0
O11 O-2 0.163 -0.163 0.4497 1 0.0
Na4 Na+1 -0.099 0.099 0.2838 1 0.0
Cl2 Cl-1 0 0 0.753 1 0.0
Na2 Na+1 -0.221 0.221 0.4895 1 0.0
O4 O-2 0.097 -0.097 0.8659 1 0.0
O18 O-2 0.061 -0.061 0.5861 1 0.0
Si5 Si+4 0.335 0.272 0.5703 1 0.0
O16 O-2 -0.153 0.153 0.3678 1 0.0
Si4 Si+4 0.125 -0.125 0.592 1 0.0
Si6 Si+4 -0.339 -0.277 0.4313 1 0.0
Si1 Si+4 -0.069 0.069 0.079 1 0.0
O12 O-2 -0.153 0.153 0.5487 1 0.0
Ca1 Ca+2 -0.072 0.332 0.3334 1 0.0
Zr1 Zr+4 -0.166 0.166 0.1676 1 0.0
